data_4316484
loop_
_publ_author_name
'Kenji Nomiya'
'Takuya Yoshida'
'Yoshitaka Sakai'
'Arisa Nanba'
'Shinichiro Tsuruta'

_publ_section_title
;
 Intercluster Compound between a
 Tetrakis{triphenylphosphinegold(I)}oxonium Cation and a Keggin
 Polyoxometalate (POM): Formation during the Course of Carboxylate
 Elimination of a Monomeric Triphenylphosphinegold(I) Carboxylate in the
 Presence of POMs
;
_journal_name_full 'Inorganic Chemistry'
_journal_page_first 8247
_journal_page_last 8254
_journal_paper_doi 10.1021/ic100530h
_journal_volume 49
_journal_year 2010
_chemical_formula_sum 'C224 H204 Au12 O87 P14 W24'
_chemical_formula_weight 11497.45
_chemical_name_systematic
; 
 ? 
;
_space_group_IT_number 148
_symmetry_cell_setting rhombohedral
_symmetry_space_group_name_Hall '-R 3'
_symmetry_space_group_name_H-M 'R -3 :H'
_atom_sites_solution_hydrogens geom
_atom_sites_solution_primary direct
_atom_sites_solution_secondary difmap
_audit_creation_method SHELXL-97
_cell_angle_alpha 90.00
_cell_angle_beta 90.00
_cell_angle_gamma 120.00
_cell_formula_units_Z 6
_cell_length_a 53.192(5)
_cell_length_b 53.192(5)
_cell_length_c 17.100(3)
_cell_measurement_reflns_used 8598
_cell_measurement_temperature 90(2)
_cell_measurement_theta_max 28.08
_cell_measurement_theta_min 2.27
_cell_volume 41901(9)
_computing_cell_refinement 'Bruker SMART'
_computing_data_collection 'Bruker SMART'
_computing_data_reduction 'Bruker SAINT'
_computing_molecular_graphics 'Bruker SHELXTL'
_computing_publication_material 'Bruker SHELXTL'
_computing_structure_refinement 'SHELXL-97 (Sheldrick, 1997)'
_computing_structure_solution 'SHELXS-97 (Sheldrick, 1990)'
_diffrn_ambient_temperature 90(2)
_diffrn_detector_area_resol_mean 8.366
_diffrn_measured_fraction_theta_full 0.935
_diffrn_measured_fraction_theta_max 0.935
_diffrn_measurement_device_type 'CCD area detector'
_diffrn_measurement_method 'phi and omega scans'
_diffrn_radiation_monochromator graphite
_diffrn_radiation_source 'fine-focus sealed tube'
_diffrn_radiation_type MoK\a
_diffrn_radiation_wavelength 0.71073
_diffrn_reflns_av_R_equivalents 0.0882
_diffrn_reflns_av_sigmaI/netI 0.0933
_diffrn_reflns_limit_h_max 70
_diffrn_reflns_limit_h_min -70
_diffrn_reflns_limit_k_max 70
_diffrn_reflns_limit_k_min -70
_diffrn_reflns_limit_l_max 22
_diffrn_reflns_limit_l_min -21
_diffrn_reflns_number 113869
_diffrn_reflns_theta_full 28.28
_diffrn_reflns_theta_max 28.28
_diffrn_reflns_theta_min 0.77
_exptl_absorpt_coefficient_mu 16.262
_exptl_absorpt_correction_T_max 0.4420
_exptl_absorpt_correction_T_min 0.1394
_exptl_absorpt_correction_type empirical
_exptl_absorpt_process_details SADABS
_exptl_crystal_colour pale-yellow
_exptl_crystal_density_diffrn 2.734
_exptl_crystal_density_meas 0
_exptl_crystal_density_method 'not measured'
_exptl_crystal_description rod
_exptl_crystal_F_000 31068
_exptl_crystal_size_max 0.20
_exptl_crystal_size_mid 0.12
_exptl_crystal_size_min 0.06
_refine_diff_density_max 11.013
_refine_diff_density_min -2.169
_refine_diff_density_rms 0.400
_refine_ls_extinction_method none
_refine_ls_goodness_of_fit_ref 0.978
_refine_ls_hydrogen_treatment mixed
_refine_ls_matrix_type full
_refine_ls_number_parameters 1074
_refine_ls_number_reflns 21612
_refine_ls_number_restraints 726
_refine_ls_restrained_S_all 0.973
_refine_ls_R_factor_all 0.0843
_refine_ls_R_factor_gt 0.0559
_refine_ls_shift/su_max 0.003
_refine_ls_shift/su_mean 0.000
_refine_ls_structure_factor_coef Fsqd
_refine_ls_weighting_details 'calc w=1/[\s^2^(Fo^2^)+(0.1011P)^2^+0.0000P] where P=(Fo^2^+2Fc^2^)/3'
_refine_ls_weighting_scheme calc
_refine_ls_wR_factor_gt 0.1613
_refine_ls_wR_factor_ref 0.1723
_reflns_number_gt 14722
_reflns_number_total 21612
_reflns_threshold_expression >2sigma(I)
_cod_data_source_file ic100530h_si_002.cif
_cod_data_source_block ty04s
_cod_depositor_comments
;
The following automatic conversions were performed:

'_symmetry_cell_setting' value 'Rhombohedral' changed to
'rhombohedral' according to the built-in table from CIF Core
dictionary named 'cif_core.dic' version 2.4.1 from 2010-06-29.

Automatic conversion script
Id: cif_fix_values 1646 2011-03-28 12:23:43Z adriana 
;
_cod_original_cell_volume 41902(10)
_cod_original_sg_symbol_H-M 'R -3'
_cod_database_code 4316484

loop_
_symmetry_equiv_pos_as_xyz
'x, y, z'
'-y, x-y, z'
'-x+y, -x, z'
'x+2/3, y+1/3, z+1/3'
'-y+2/3, x-y+1/3, z+1/3'
'-x+y+2/3, -x+1/3, z+1/3'
'x+1/3, y+2/3, z+2/3'
'-y+1/3, x-y+2/3, z+2/3'
'-x+y+1/3, -x+2/3, z+2/3'
'-x, -y, -z'
'y, -x+y, -z'
'x-y, x, -z'
'-x+2/3, -y+1/3, -z+1/3'
'y+2/3, -x+y+1/3, -z+1/3'
'x-y+2/3, x+1/3, -z+1/3'
'-x+1/3, -y+2/3, -z+2/3'
'y+1/3, -x+y+2/3, -z+2/3'
'x-y+1/3, x+2/3, -z+2/3'

loop_
_atom_site_label
_atom_site_type_symbol
_atom_site_fract_x
_atom_site_fract_y
_atom_site_fract_z
_atom_site_U_iso_or_equiv
_atom_site_adp_type
_atom_site_occupancy
_atom_site_symmetry_multiplicity
_atom_site_calc_flag
_atom_site_refinement_flags
_atom_site_disorder_assembly
_atom_site_disorder_group
Au1 Au 0.777120(14) 0.234484(13) 0.04307(4) 0.02823(14) Uani 1 1 d U . .
Au2 Au 0.783062(12) 0.245132(12) -0.12838(4) 0.02250(13) Uani 1 1 d U . .
Au3 Au 0.763903(13) 0.177383(12) -0.01545(4) 0.02606(14) Uani 1 1 d U . .
Au4 Au 0.833412(13) 0.241209(12) -0.01175(4) 0.02395(13) Uani 1 1 d U . .
C1 C 0.7248(4) 0.2352(3) 0.1574(12) 0.034(4) Uani 1 1 d U . .
C2 C 0.7892(4) 0.2249(4) 0.3312(13) 0.044(5) Uani 1 1 d U . .
H2 H 0.7890 0.2076 0.3463 0.052 Uiso 1 1 calc R . .
C3 C 0.6785(5) 0.2235(5) 0.1102(15) 0.054(5) Uani 1 1 d U . .
H3 H 0.6667 0.2222 0.0670 0.065 Uiso 1 1 calc R . .
C4 C 0.8002(4) 0.2495(4) 0.3844(13) 0.041(4) Uani 1 1 d U . .
H4 H 0.8060 0.2480 0.4360 0.049 Uiso 1 1 calc R . .
C5 C 0.6667(5) 0.2174(5) 0.1804(15) 0.056(6) Uani 1 1 d U . .
H5 H 0.6467 0.2115 0.1873 0.068 Uiso 1 1 calc R . .
C6 C 0.8020(4) 0.2747(4) 0.3586(12) 0.044(5) Uani 1 1 d U . .
H6 H 0.8099 0.2910 0.3927 0.052 Uiso 1 1 calc R . .
C7 C 0.7078(4) 0.2320(4) 0.0961(14) 0.047(5) Uani 1 1 d U . .
H7 H 0.7153 0.2354 0.0443 0.057 Uiso 1 1 calc R . .
C8 C 0.8683(4) 0.2260(4) 0.2512(13) 0.045(5) Uani 1 1 d U . .
H8 H 0.8690 0.2093 0.2676 0.054 Uiso 1 1 calc R . .
C9 C 0.6959(4) 0.1519(4) 0.0943(13) 0.042(4) Uani 1 1 d U . .
H9 H 0.7122 0.1698 0.1103 0.050 Uiso 1 1 calc R . .
C10 C 0.8629(4) 0.2661(5) 0.2817(12) 0.047(5) Uani 1 1 d U . .
H10 H 0.8599 0.2774 0.3196 0.057 Uiso 1 1 calc R . .
C11 C 0.7342(5) 0.1306(5) 0.2106(14) 0.053(5) Uani 1 1 d U . .
H11 H 0.7137 0.1193 0.2056 0.064 Uiso 1 1 calc R . .
C12 C 0.8637(4) 0.2412(4) 0.3051(13) 0.046(5) Uani 1 1 d U . .
H12 H 0.8609 0.2354 0.3584 0.056 Uiso 1 1 calc R . .
C13 C 0.6678(4) 0.1474(4) 0.1045(13) 0.043(4) Uani 1 1 d U . .
H13 H 0.6652 0.1623 0.1265 0.052 Uiso 1 1 calc R . .
C14 C 0.7807(5) 0.1601(4) 0.1605(14) 0.047(5) Uani 1 1 d U . .
H14 H 0.7922 0.1696 0.1159 0.057 Uiso 1 1 calc R . .
C15 C 0.7002(3) 0.1310(4) 0.0616(11) 0.031(4) Uani 1 1 d U . .
C16 C 0.7945(6) 0.1650(5) 0.2293(16) 0.058(6) Uani 1 1 d U . .
H16 H 0.8148 0.1772 0.2359 0.070 Uiso 1 1 calc R . .
C17 C 0.6754(4) 0.1045(4) 0.0394(13) 0.046(5) Uani 1 1 d U . .
H17 H 0.6777 0.0897 0.0155 0.055 Uiso 1 1 calc R . .
C18 C 0.7765(6) 0.1508(6) 0.2862(19) 0.070(7) Uani 1 1 d U . .
H18 H 0.7854 0.1516 0.3349 0.084 Uiso 1 1 calc R . .
C19 C 0.7246(4) 0.0797(4) 0.0625(13) 0.044(5) Uani 1 1 d U . .
H19 H 0.7189 0.0804 0.1147 0.053 Uiso 1 1 calc R . .
C20 C 0.7485(6) 0.1360(5) 0.2863(16) 0.062(6) Uani 1 1 d U . .
H20 H 0.7378 0.1289 0.3334 0.074 Uiso 1 1 calc R . .
C21 C 0.7341(4) 0.1042(4) 0.0141(12) 0.037(4) Uani 1 1 d U . .
C22 C 0.7131(4) 0.2287(4) 0.2318(12) 0.038(4) Uani 1 1 d U . .
H22 H 0.7252 0.2305 0.2746 0.045 Uiso 1 1 calc R . .
C23 C 0.7417(4) 0.1032(4) -0.0591(13) 0.044(5) Uani 1 1 d U . .
H23 H 0.7483 0.1195 -0.0925 0.053 Uiso 1 1 calc R . .
C24 C 0.6843(5) 0.2198(4) 0.2455(15) 0.054(5) Uani 1 1 d U . .
H24 H 0.6765 0.2154 0.2969 0.065 Uiso 1 1 calc R . .
C25 C 0.7235(5) 0.0558(5) 0.0369(15) 0.054(5) Uani 1 1 d U . .
H25 H 0.7181 0.0402 0.0722 0.065 Uiso 1 1 calc R . .
C26 C 0.8252(4) 0.3617(3) -0.2237(12) 0.035(4) Uani 1 1 d U . .
H26 H 0.8224 0.3779 -0.2276 0.042 Uiso 1 1 calc R . .
C27 C 0.7513(4) 0.1424(4) 0.1493(13) 0.043(4) Uani 1 1 d U . .
C28 C 0.8536(4) 0.3661(4) -0.2247(11) 0.033(4) Uani 1 1 d U . .
H28 H 0.8699 0.3851 -0.2297 0.039 Uiso 1 1 calc R . .
C29 C 0.9070(4) 0.2556(4) -0.0614(11) 0.040(4) Uani 1 1 d U . .
H29 H 0.8902 0.2489 -0.0935 0.047 Uiso 1 1 calc R . .
C30 C 0.7889(4) 0.3462(4) 0.0824(13) 0.042(4) Uani 1 1 d U . .
H30 H 0.7933 0.3649 0.0648 0.051 Uiso 1 1 calc R . .
C31 C 0.9067(3) 0.2656(3) 0.0132(10) 0.028(3) Uani 1 1 d U . .
C32 C 0.7663(4) 0.3311(4) 0.1285(12) 0.038(4) Uani 1 1 d U . .
H32 H 0.7559 0.3396 0.1504 0.046 Uiso 1 1 calc R . .
C33 C 0.9560(5) 0.2766(5) 0.0270(14) 0.056(6) Uani 1 1 d U . .
H33 H 0.9728 0.2833 0.0586 0.067 Uiso 1 1 calc R . .
C34 C 0.7583(4) 0.3025(4) 0.1441(12) 0.039(4) Uani 1 1 d U . .
H34 H 0.7411 0.2909 0.1732 0.047 Uiso 1 1 calc R . .
C35 C 0.9318(4) 0.2773(4) 0.0536(12) 0.045(5) Uani 1 1 d U . .
H35 H 0.9329 0.2864 0.1023 0.054 Uiso 1 1 calc R . .
C36 C 0.8789(6) 0.3433(6) -0.0112(18) 0.073(7) Uani 1 1 d U . .
H36 H 0.8684 0.3494 -0.0434 0.088 Uiso 1 1 calc R . .
C37 C 0.9080(4) 0.3261(4) 0.0897(12) 0.038(4) Uani 1 1 d U . .
H37 H 0.9180 0.3206 0.1254 0.045 Uiso 1 1 calc R . .
C38 C 0.9024(4) 0.3634(4) 0.0342(13) 0.046(5) Uani 1 1 d U . .
H38 H 0.9090 0.3836 0.0294 0.056 Uiso 1 1 calc R . .
C39 C 0.8853(3) 0.3052(3) 0.0421(11) 0.032(4) Uani 1 1 d U . .
C40 C 0.9151(4) 0.3546(4) 0.0829(13) 0.047(5) Uani 1 1 d U . .
H40 H 0.9300 0.3686 0.1154 0.057 Uiso 1 1 calc R . .
C41 C 0.8716(4) 0.3146(4) -0.0081(11) 0.039(4) Uani 1 1 d U . .
H41 H 0.8566 0.3010 -0.0414 0.046 Uiso 1 1 calc R . .
C42 C 0.9304(4) 0.2554(4) -0.0892(13) 0.046(5) Uani 1 1 d U . .
H42 H 0.9297 0.2476 -0.1398 0.056 Uiso 1 1 calc R . .
C43 C 0.9548(4) 0.2658(5) -0.0469(14) 0.052(5) Uani 1 1 d U . .
H43 H 0.9713 0.2658 -0.0680 0.063 Uiso 1 1 calc R . .
C44 C 0.8726(3) 0.2590(3) 0.1501(10) 0.025(3) Uani 1 1 d U . .
C45 C 0.7398(5) 0.0764(5) -0.0871(15) 0.055(5) Uani 1 1 d U . .
H45 H 0.7454 0.0751 -0.1391 0.066 Uiso 1 1 calc R . .
C46 C 0.8722(4) 0.2332(4) 0.1718(11) 0.037(4) Uani 1 1 d U . .
H46 H 0.8746 0.2213 0.1344 0.044 Uiso 1 1 calc R . .
C47 C 0.7298(5) 0.0529(5) -0.0373(17) 0.063(6) Uani 1 1 d U . .
H47 H 0.7274 0.0350 -0.0553 0.076 Uiso 1 1 calc R . .
C48 C 0.8664(4) 0.2744(4) 0.2040(12) 0.040(4) Uani 1 1 d U . .
H48 H 0.8646 0.2906 0.1879 0.048 Uiso 1 1 calc R . .
C49 C 0.6483(5) 0.1003(5) 0.0522(16) 0.058(6) Uani 1 1 d U . .
H49 H 0.6319 0.0821 0.0394 0.070 Uiso 1 1 calc R . .
C50 C 0.7673(3) 0.2590(3) -0.3024(10) 0.030(3) Uani 1 1 d U . .
C51 C 0.6442(5) 0.1215(5) 0.0827(16) 0.062(6) Uani 1 1 d U . .
H51 H 0.6251 0.1185 0.0890 0.075 Uiso 1 1 calc R . .
C52 C 0.7442(4) 0.2174(4) -0.3914(11) 0.035(4) Uani 1 1 d U . .
H52 H 0.7320 0.1971 -0.3985 0.042 Uiso 1 1 calc R . .
C53 C 0.7560(4) 0.2341(4) -0.4523(12) 0.039(4) Uani 1 1 d U . .
H53 H 0.7526 0.2257 -0.5030 0.046 Uiso 1 1 calc R . .
C54 C 0.7495(3) 0.2293(4) -0.3149(11) 0.031(4) Uani 1 1 d U . .
H54 H 0.7407 0.2168 -0.2714 0.038 Uiso 1 1 calc R . .
C55 C 0.7733(4) 0.2639(4) -0.4442(12) 0.043(4) Uani 1 1 d U . .
H55 H 0.7819 0.2758 -0.4888 0.051 Uiso 1 1 calc R . .
C56 C 0.7782(4) 0.2763(4) -0.3691(12) 0.044(5) Uani 1 1 d U . .
H56 H 0.7891 0.2968 -0.3636 0.053 Uiso 1 1 calc R . .
C57 C 0.7444(3) 0.2775(3) -0.1722(10) 0.026(3) Uani 1 1 d U . .
C58 C 0.7196(4) 0.2857(4) -0.0633(12) 0.034(4) Uani 1 1 d U . .
H58 H 0.7189 0.2900 -0.0096 0.041 Uiso 1 1 calc R . .
C59 C 0.6988(4) 0.2761(4) -0.1942(13) 0.042(4) Uani 1 1 d U . .
H59 H 0.6837 0.2738 -0.2282 0.051 Uiso 1 1 calc R . .
C60 C 0.7425(4) 0.2835(4) -0.0909(12) 0.037(4) Uani 1 1 d U . .
H60 H 0.7574 0.2860 -0.0559 0.045 Uiso 1 1 calc R . .
C61 C 0.6979(4) 0.2819(4) -0.1119(13) 0.040(4) Uani 1 1 d U . .
H61 H 0.6819 0.2830 -0.0918 0.048 Uiso 1 1 calc R . .
C62 C 0.7222(4) 0.2738(4) -0.2229(13) 0.043(4) Uani 1 1 d U . .
H62 H 0.7229 0.2699 -0.2767 0.052 Uiso 1 1 calc R . .
C63 C 0.8327(4) 0.3134(4) -0.2118(11) 0.033(4) Uani 1 1 d U . .
H63 H 0.8351 0.2969 -0.2089 0.039 Uiso 1 1 calc R . .
C64 C 0.8053(3) 0.3096(3) -0.2100(9) 0.019(3) Uani 1 1 d U . .
C65 C 0.8575(4) 0.3416(4) -0.2180(11) 0.035(4) Uani 1 1 d U . .
H65 H 0.8765 0.3440 -0.2176 0.042 Uiso 1 1 calc R . .
C66 C 0.8016(3) 0.3342(3) -0.2170(10) 0.029(3) Uani 1 1 d U . .
H66 H 0.7826 0.3316 -0.2171 0.035 Uiso 1 1 calc R . .
C67 C 0.7986(4) 0.3073(4) 0.0726(11) 0.034(4) Uani 1 1 d U . .
H67 H 0.8097 0.2997 0.0501 0.041 Uiso 1 1 calc R . .
C68 C 0.8061(4) 0.3351(4) 0.0598(13) 0.043(4) Uani 1 1 d U . .
H68 H 0.8239 0.3475 0.0340 0.052 Uiso 1 1 calc R . .
C69 C 0.7751(4) 0.2900(3) 0.1177(10) 0.028(3) Uani 1 1 d U . .
C70 C 0.7790(4) 0.2270(4) 0.2579(12) 0.042(4) Uani 1 1 d U . .
H70 H 0.7712 0.2106 0.2240 0.050 Uiso 1 1 calc R . .
C71 C 0.7923(4) 0.2776(4) 0.2797(12) 0.037(4) Uani 1 1 d U . .
H71 H 0.7943 0.2955 0.2621 0.045 Uiso 1 1 calc R . .
C72 C 0.7799(4) 0.2529(4) 0.2322(11) 0.033(4) Uani 1 1 d U . .
O1 O 0.7914(2) 0.2198(2) -0.0550(6) 0.027(2) Uani 1 1 d U . .
O2 O 0.6969(3) 0.3370(3) 0.1406(11) 0.060(4) Uani 1 1 d U . .
O3 O 0.8866(3) 0.2362(4) 0.5876(11) 0.071(5) Uani 1 1 d U . .
O4 O 0.6949(4) 0.3361(4) 0.3586(13) 0.025(4) Uani 0.50 1 d PU . .
O5 O 0.8596(2) 0.2575(2) 0.4931(7) 0.032(3) Uani 1 1 d U . .
O6 O 0.8442(3) 0.2398(4) 0.6471(10) 0.063(4) Uani 1 1 d U . .
O7 O 0.8547(3) 0.2035(3) 0.4763(10) 0.051(4) Uani 1 1 d U . .
O8 O 0.8113(3) 0.2065(2) 0.5389(10) 0.051(4) Uani 1 1 d U . .
O9 O 0.8042(3) 0.2099(3) 0.7511(10) 0.058(4) Uani 1 1 d U . .
O10 O 0.7550(3) 0.1682(3) 0.4826(9) 0.050(4) Uani 1 1 d U . .
O11 O 0.8019(3) 0.1577(3) 0.4720(10) 0.057(4) Uani 1 1 d U . .
O12 O 0.8429(2) 0.1625(3) 0.3637(7) 0.034(3) Uani 1 1 d U . .
O13 O 0.7701(3) 0.1759(3) 0.6388(8) 0.045(3) Uani 1 1 d U . .
O14 O 0.7624(3) 0.1278(3) 0.5742(8) 0.048(3) Uani 1 1 d U . .
O15 O 0.7569(3) 0.1311(2) 0.7277(8) 0.043(3) Uani 1 1 d U . .
O16 O 0.7908(3) 0.1647(3) 0.8390(9) 0.050(4) Uani 1 1 d U . .
O17 O 0.7459(3) 0.1730(3) 0.7876(9) 0.045(3) Uani 1 1 d U . .
O18 O 0.7284(3) 0.0765(3) 0.6553(8) 0.040(3) Uani 1 1 d U . .
O19 O 0.7838(4) 0.0947(4) 0.5948(11) 0.075(5) Uani 1 1 d U . .
O20 O 0.8153(2) 0.0700(2) 0.5350(8) 0.033(3) Uani 1 1 d U . .
O21 O 0.8237(3) 0.1243(3) 0.4906(9) 0.054(4) Uani 1 1 d U . .
O22 O 0.8447(4) 0.1563(4) 0.6014(11) 0.015(4) Uani 0.50 1 d PU . .
O23 O 0.8647(4) 0.1754(4) 0.6740(11) 0.018(4) Uani 0.50 1 d PU . .
O24 O 0.8399(3) 0.1581(3) 0.7453(10) 0.009(3) Uani 0.50 1 d PU . .
O25 O 0.8135(4) 0.1317(4) 0.6701(11) 0.014(4) Uani 0.50 1 d PU . .
O26 O 0.6200(3) 0.2199(2) 0.3313(9) 0.046(3) Uani 1 1 d U . .
O27 O 0.6755(3) 0.2700(3) 0.3508(9) 0.058(4) Uani 1 1 d U . .
O28 O 0.6448(3) 0.2656(3) 0.2252(9) 0.053(4) Uani 1 1 d U . .
O29 O 0.6667 0.3333 0.244(2) 0.022(6) Uani 0.50 3 d SPU . .
O30 O 0.7013(3) 0.2983(3) 0.2259(9) 0.056(4) Uani 1 1 d U . .
O31 O 0.6742(3) 0.2811(3) 0.0819(8) 0.044(3) Uani 1 1 d U . .
P1 P 0.76409(10) 0.25342(9) 0.1411(3) 0.0297(9) Uani 1 1 d U . .
P2 P 0.77468(8) 0.27363(8) -0.2058(3) 0.0229(8) Uani 1 1 d U . .
P3 P 0.73595(9) 0.13695(9) 0.0507(3) 0.0325(10) Uani 1 1 d U . .
P4 P 0.87577(9) 0.26806(9) 0.0472(3) 0.0260(8) Uani 1 1 d U . .
P5 P 0.6667 0.3333 0.3333 0.0169(17) Uani 1 6 d SU . .
P6 P 0.8333 0.1667 0.6667 0.0145(9) Uani 1 2 d SU . .
W1 W 0.774059(12) 0.171047(12) 0.74851(4) 0.01946(13) Uani 1 1 d U . .
W2 W 0.851342(15) 0.228838(15) 0.54933(4) 0.02857(15) Uani 1 1 d U . .
W3 W 0.780137(12) 0.167305(13) 0.54171(4) 0.02049(13) Uani 1 1 d U . .
W4 W 0.762061(13) 0.105387(14) 0.65983(4) 0.02612(14) Uani 1 1 d U . .
W5 W 0.839703(13) 0.163243(12) 0.45983(3) 0.02103(13) Uani 1 1 d U . .
W6 W 0.821377(15) 0.101040(14) 0.57765(4) 0.02711(15) Uani 1 1 d U . .
W7 W 0.672322(14) 0.297825(14) 0.16264(4) 0.02886(15) Uani 1 1 d U . .
W8 W 0.634820(14) 0.256396(13) 0.33083(4) 0.02578(14) Uani 1 1 d U . .

loop_
_atom_site_aniso_label
_atom_site_aniso_U_11
_atom_site_aniso_U_22
_atom_site_aniso_U_33
_atom_site_aniso_U_23
_atom_site_aniso_U_13
_atom_site_aniso_U_12
Au1 0.0361(3) 0.0257(3) 0.0247(3) -0.0002(2) 0.0029(3) 0.0167(3)
Au2 0.0232(3) 0.0193(3) 0.0258(3) 0.0013(2) 0.0024(2) 0.0112(2)
Au3 0.0253(3) 0.0221(3) 0.0308(4) 0.0007(2) 0.0000(2) 0.0119(2)
Au4 0.0288(3) 0.0245(3) 0.0186(3) -0.0004(2) -0.0012(2) 0.0134(2)
C1 0.040(7) 0.024(6) 0.043(8) 0.000(6) 0.002(6) 0.020(6)
C2 0.050(8) 0.041(7) 0.052(9) 0.004(6) -0.006(7) 0.031(6)
C3 0.048(8) 0.054(9) 0.060(10) -0.003(7) -0.008(7) 0.025(7)
C4 0.039(7) 0.048(8) 0.040(8) 0.002(6) 0.000(6) 0.025(6)
C5 0.052(9) 0.054(9) 0.065(10) -0.005(7) -0.001(7) 0.028(7)
C6 0.053(8) 0.038(7) 0.038(8) -0.008(6) 0.007(7) 0.021(6)
C7 0.053(8) 0.041(8) 0.053(9) -0.004(7) 0.005(7) 0.027(7)
C8 0.042(8) 0.047(8) 0.044(9) 0.009(7) -0.008(6) 0.020(6)
C9 0.040(7) 0.038(7) 0.046(9) 0.008(6) 0.000(6) 0.019(6)
C10 0.045(8) 0.055(8) 0.032(8) -0.004(7) 0.007(6) 0.017(6)
C11 0.060(9) 0.056(9) 0.056(10) 0.001(7) -0.004(7) 0.039(7)
C12 0.047(8) 0.046(8) 0.040(9) 0.005(7) -0.001(7) 0.018(6)
C13 0.046(8) 0.035(7) 0.044(9) 0.004(6) 0.011(7) 0.017(6)
C14 0.055(8) 0.041(8) 0.051(9) 0.001(7) -0.009(7) 0.028(7)
C15 0.026(6) 0.032(7) 0.033(8) 0.002(6) 0.006(5) 0.014(5)
C16 0.068(9) 0.053(9) 0.062(10) 0.000(7) -0.009(8) 0.037(7)
C17 0.045(8) 0.037(7) 0.049(9) -0.001(6) 0.005(7) 0.015(6)
C18 0.067(10) 0.071(10) 0.081(11) -0.013(8) -0.014(8) 0.040(8)
C19 0.049(8) 0.034(7) 0.048(9) 0.001(6) -0.004(7) 0.021(6)
C20 0.078(10) 0.055(9) 0.057(10) 0.000(7) 0.001(8) 0.036(8)
C21 0.033(7) 0.030(7) 0.043(8) -0.001(6) -0.002(6) 0.013(6)
C22 0.043(7) 0.032(7) 0.040(8) 0.002(6) 0.012(6) 0.021(6)
C23 0.040(8) 0.040(8) 0.045(9) -0.002(7) 0.004(6) 0.014(6)
C24 0.064(9) 0.040(8) 0.055(9) -0.003(7) 0.012(7) 0.024(7)
C25 0.060(9) 0.048(8) 0.055(10) -0.001(7) -0.008(7) 0.027(7)
C26 0.036(7) 0.026(6) 0.043(8) -0.001(6) -0.003(6) 0.017(6)
C27 0.054(8) 0.034(7) 0.048(9) 0.002(6) -0.009(7) 0.026(6)
C28 0.037(7) 0.028(6) 0.031(8) 0.002(6) 0.002(6) 0.014(6)
C29 0.042(7) 0.044(8) 0.027(8) -0.005(6) -0.002(6) 0.017(6)
C30 0.051(8) 0.029(7) 0.050(9) 0.000(6) -0.004(7) 0.023(6)
C31 0.028(6) 0.031(6) 0.027(7) 0.001(5) 0.006(5) 0.015(5)
C32 0.042(7) 0.037(7) 0.037(8) 0.002(6) 0.006(6) 0.021(6)
C33 0.044(8) 0.071(9) 0.050(9) -0.010(7) -0.010(7) 0.026(7)
C34 0.043(7) 0.047(8) 0.037(8) 0.001(6) 0.010(6) 0.029(6)
C35 0.038(7) 0.055(8) 0.032(8) -0.010(7) 0.000(6) 0.016(6)
C36 0.077(10) 0.081(11) 0.068(11) 0.003(8) -0.001(8) 0.044(8)
C37 0.039(7) 0.033(7) 0.040(8) -0.002(6) -0.010(6) 0.017(6)
C38 0.052(8) 0.037(7) 0.041(9) 0.001(6) -0.006(7) 0.015(6)
C39 0.031(7) 0.028(6) 0.036(8) 0.002(6) -0.003(6) 0.013(5)
C40 0.049(8) 0.039(8) 0.042(9) 0.008(6) -0.005(7) 0.014(6)
C41 0.049(8) 0.033(7) 0.033(8) 0.000(6) -0.010(6) 0.019(6)
C42 0.043(8) 0.049(8) 0.042(9) -0.005(7) 0.003(7) 0.019(6)
C43 0.044(8) 0.067(9) 0.053(9) -0.012(7) 0.002(7) 0.033(7)
C44 0.026(6) 0.027(6) 0.025(7) 0.004(5) -0.001(5) 0.015(5)
C45 0.053(9) 0.051(8) 0.059(10) 0.002(7) 0.018(7) 0.024(7)
C46 0.038(7) 0.036(7) 0.034(8) 0.008(6) 0.006(6) 0.016(6)
C47 0.072(10) 0.056(9) 0.068(11) -0.004(7) 0.001(8) 0.037(8)
C48 0.044(8) 0.036(7) 0.039(8) 0.007(6) 0.002(6) 0.020(6)
C49 0.049(9) 0.051(9) 0.068(10) -0.001(7) 0.008(7) 0.020(7)
C50 0.031(6) 0.026(6) 0.026(7) -0.004(5) 0.004(5) 0.008(5)
C51 0.051(9) 0.069(10) 0.075(11) 0.003(8) 0.007(7) 0.036(8)
C52 0.033(7) 0.035(7) 0.040(8) -0.003(6) -0.001(6) 0.019(6)
C53 0.040(7) 0.036(7) 0.042(8) -0.011(6) -0.002(6) 0.020(6)
C54 0.030(6) 0.034(7) 0.034(8) 0.001(6) -0.004(6) 0.019(6)
C55 0.053(8) 0.035(7) 0.036(8) -0.002(6) 0.002(6) 0.019(6)
C56 0.050(8) 0.038(7) 0.034(8) 0.003(6) -0.002(6) 0.014(6)
C57 0.028(6) 0.024(6) 0.030(7) -0.001(5) 0.003(5) 0.016(5)
C58 0.041(7) 0.031(7) 0.038(8) 0.005(6) 0.009(6) 0.023(6)
C59 0.033(7) 0.043(8) 0.058(9) -0.003(7) -0.012(6) 0.024(6)
C60 0.034(7) 0.041(7) 0.041(8) 0.004(6) -0.001(6) 0.022(6)
C61 0.036(7) 0.032(7) 0.053(9) -0.001(6) 0.010(6) 0.019(6)
C62 0.043(8) 0.040(7) 0.047(9) -0.001(6) -0.012(6) 0.020(6)
C63 0.033(7) 0.030(7) 0.039(8) 0.001(6) -0.004(6) 0.019(6)
C64 0.018(5) 0.018(6) 0.020(6) 0.003(5) 0.004(5) 0.007(5)
C65 0.032(7) 0.032(7) 0.037(8) 0.008(6) -0.008(6) 0.014(6)
C66 0.028(6) 0.027(6) 0.034(8) -0.004(5) 0.001(5) 0.015(5)
C67 0.030(7) 0.037(7) 0.029(7) -0.001(6) 0.006(6) 0.013(6)
C68 0.043(8) 0.037(7) 0.047(9) -0.002(6) 0.003(7) 0.018(6)
C69 0.036(7) 0.023(6) 0.022(7) 0.001(5) 0.001(5) 0.013(5)
C70 0.051(8) 0.041(7) 0.035(8) 0.004(6) 0.009(6) 0.024(6)
C71 0.034(7) 0.038(7) 0.043(8) -0.003(6) 0.001(6) 0.021(6)
C72 0.042(7) 0.031(7) 0.026(7) -0.003(6) 0.002(6) 0.018(6)
O1 0.037(5) 0.028(5) 0.018(5) 0.001(4) -0.002(4) 0.016(4)
O2 0.041(6) 0.049(7) 0.099(9) 0.001(6) 0.004(6) 0.029(5)
O3 0.065(7) 0.117(9) 0.061(8) -0.011(7) 0.004(6) 0.069(7)
O4 0.029(8) 0.023(7) 0.021(8) -0.002(6) 0.002(6) 0.011(6)
O5 0.040(5) 0.027(5) 0.034(6) 0.008(4) 0.007(5) 0.022(4)
O6 0.052(7) 0.114(9) 0.045(8) -0.002(6) -0.001(5) 0.059(6)
O7 0.047(6) 0.033(6) 0.072(8) -0.006(5) 0.022(6) 0.018(5)
O8 0.046(6) 0.024(5) 0.076(8) -0.004(5) 0.031(6) 0.013(5)
O9 0.060(7) 0.042(6) 0.061(8) 0.016(6) -0.021(6) 0.017(5)
O10 0.062(7) 0.064(7) 0.048(7) -0.010(5) -0.018(5) 0.049(6)
O11 0.056(7) 0.044(6) 0.069(8) -0.006(6) 0.026(6) 0.024(5)
O12 0.028(5) 0.049(6) 0.023(6) 0.003(5) 0.004(4) 0.017(4)
O13 0.066(7) 0.029(5) 0.025(6) 0.001(4) 0.008(5) 0.014(5)
O14 0.077(7) 0.035(6) 0.024(6) 0.002(5) 0.004(5) 0.023(5)
O15 0.071(7) 0.027(5) 0.025(6) -0.002(4) 0.009(5) 0.020(5)
O16 0.044(6) 0.037(6) 0.061(7) 0.016(5) -0.032(5) 0.014(5)
O17 0.057(6) 0.048(6) 0.053(7) 0.018(5) 0.028(5) 0.043(5)
O18 0.036(6) 0.039(6) 0.032(6) -0.006(5) 0.006(5) 0.008(5)
O19 0.074(8) 0.114(9) 0.072(9) 0.004(7) 0.002(6) 0.073(7)
O20 0.040(5) 0.018(4) 0.044(6) -0.007(4) -0.003(5) 0.018(4)
O21 0.051(6) 0.041(6) 0.060(8) 0.016(5) -0.030(6) 0.016(5)
O22 0.015(7) 0.022(7) 0.013(8) -0.001(6) -0.005(6) 0.013(6)
O23 0.023(7) 0.019(7) 0.011(8) 0.000(6) 0.006(6) 0.011(6)
O24 0.011(6) 0.011(6) 0.008(7) 0.001(5) -0.001(5) 0.008(5)
O25 0.015(7) 0.010(6) 0.010(7) -0.004(5) 0.002(6) 0.002(5)
O26 0.052(6) 0.022(5) 0.050(7) -0.003(5) -0.015(5) 0.007(5)
O27 0.044(6) 0.074(8) 0.039(7) 0.009(6) -0.006(5) 0.018(6)
O28 0.030(5) 0.071(7) 0.044(7) 0.020(6) 0.005(5) 0.014(5)
O29 0.023(7) 0.023(7) 0.020(11) 0.000 0.000 0.011(3)
O30 0.042(6) 0.067(7) 0.034(7) 0.002(6) -0.005(5) 0.008(5)
O31 0.039(6) 0.050(6) 0.035(6) -0.007(5) 0.010(5) 0.016(5)
P1 0.041(2) 0.026(2) 0.027(2) 0.0033(16) 0.0067(18) 0.0210(18)
P2 0.0198(17) 0.0217(18) 0.026(2) 0.0014(15) 0.0015(15) 0.0093(15)
P3 0.031(2) 0.028(2) 0.037(3) 0.0018(18) -0.0002(18) 0.0139(17)
P4 0.029(2) 0.0256(19) 0.020(2) 0.0030(15) 0.0000(16) 0.0109(16)
P5 0.015(2) 0.015(2) 0.020(4) 0.000 0.000 0.0076(11)
P6 0.021(2) 0.017(2) 0.011(2) 0.0025(17) -0.0005(18) 0.0144(19)
W1 0.0208(3) 0.0240(3) 0.0192(3) -0.0017(2) 0.0013(2) 0.0155(2)
W2 0.0476(4) 0.0386(4) 0.0169(3) 0.0117(3) 0.0123(3) 0.0345(3)
W3 0.0227(3) 0.0293(3) 0.0158(3) 0.0005(2) -0.0016(2) 0.0178(2)
W4 0.0217(3) 0.0392(4) 0.0176(3) -0.0039(3) 0.0008(2) 0.0154(3)
W5 0.0346(3) 0.0219(3) 0.0089(3) 0.0000(2) 0.0023(2) 0.0158(2)
W6 0.0460(4) 0.0344(3) 0.0172(3) -0.0106(2) -0.0091(3) 0.0324(3)
W7 0.0267(3) 0.0288(3) 0.0299(4) -0.0091(3) 0.0018(3) 0.0130(3)
W8 0.0300(3) 0.0188(3) 0.0264(4) 0.0001(2) -0.0009(3) 0.0106(2)

loop_
_atom_type_symbol
_atom_type_description
_atom_type_scat_dispersion_real
_atom_type_scat_dispersion_imag
_atom_type_scat_source
C C 0.0033 0.0016 'International Tables Vol C Tables 4.2.6.8 and 6.1.1.4'
H H 0.0000 0.0000 'International Tables Vol C Tables 4.2.6.8 and 6.1.1.4'
O O 0.0106 0.0060 'International Tables Vol C Tables 4.2.6.8 and 6.1.1.4'
P P 0.1023 0.0942 'International Tables Vol C Tables 4.2.6.8 and 6.1.1.4'
W W -0.8490 6.8722 'International Tables Vol C Tables 4.2.6.8 and 6.1.1.4'
Au Au -2.0133 8.8022 'International Tables Vol C Tables 4.2.6.8 and 6.1.1.4'

loop_
_geom_angle_atom_site_label_1
_geom_angle_atom_site_label_2
_geom_angle_atom_site_label_3
_geom_angle
_geom_angle_site_symmetry_1
_geom_angle_site_symmetry_3
_geom_angle_publ_flag
O1 Au1 P1 175.3(3) . . ?
O1 Au1 Au3 45.6(3) . . ?
P1 Au1 Au3 139.03(11) . . ?
O1 Au1 Au2 43.4(3) . . ?
P1 Au1 Au2 132.90(11) . . ?
Au3 Au1 Au2 78.94(2) . . ?
O1 Au1 Au4 44.0(3) . . ?
P1 Au1 Au4 134.42(12) . . ?
Au3 Au1 Au4 73.93(2) . . ?
Au2 Au1 Au4 70.28(2) . . ?
O1 Au2 P2 178.4(3) . . ?
O1 Au2 Au1 46.1(3) . . ?
P2 Au2 Au1 132.83(11) . . ?
O1 Au3 P3 167.9(3) . . ?
O1 Au3 Au1 46.9(3) . . ?
P3 Au3 Au1 121.88(13) . . ?
O1 Au4 P4 170.3(3) . . ?
O1 Au4 Au1 45.9(3) . . ?
P4 Au4 Au1 124.78(12) . . ?
C7 C1 C22 119.9(18) . . ?
C7 C1 P1 117.9(16) . . ?
C22 C1 P1 121.6(15) . . ?
C70 C2 C4 119.5(17) . . ?
C5 C3 C7 123(2) . . ?
C6 C4 C2 118.6(19) . . ?
C3 C5 C24 119(2) . . ?
C4 C6 C71 122.5(18) . . ?
C1 C7 C3 118(2) . . ?
C12 C8 C46 123.8(19) . . ?
C15 C9 C13 120.6(18) . . ?
C48 C10 C12 121(2) . . ?
C27 C11 C20 116(2) . . ?
C8 C12 C10 119(2) . . ?
C51 C13 C9 120.3(19) . . ?
C16 C14 C27 125(2) . . ?
C9 C15 C17 117.9(16) . . ?
C9 C15 P3 119.9(14) . . ?
C17 C15 P3 122.2(14) . . ?
C18 C16 C14 112(2) . . ?
C49 C17 C15 120.2(19) . . ?
C20 C18 C16 130(3) . . ?
C25 C19 C21 121(2) . . ?
C18 C20 C11 117(3) . . ?
C23 C21 C19 119.6(18) . . ?
C23 C21 P3 119.7(15) . . ?
C19 C21 P3 120.7(16) . . ?
C24 C22 C1 122(2) . . ?
C21 C23 C45 118(2) . . ?
C22 C24 C5 118(2) . . ?
C19 C25 C47 122(2) . . ?
C66 C26 C28 120.8(15) . . ?
C11 C27 C14 119(2) . . ?
C11 C27 P3 120.7(17) . . ?
C14 C27 P3 120.0(17) . . ?
C26 C28 C65 118.9(15) . . ?
C42 C29 C31 121.3(18) . . ?
C32 C30 C68 120.5(18) . . ?
C35 C31 C29 116.7(16) . . ?
C35 C31 P4 122.0(14) . . ?
C29 C31 P4 120.5(14) . . ?
C30 C32 C34 118.1(17) . . ?
C43 C33 C35 118(2) . . ?
C32 C34 C69 121.9(17) . . ?
C31 C35 C33 122.7(19) . . ?
C41 C36 C38 119(2) . . ?
C40 C37 C39 118.3(17) . . ?
C40 C38 C36 120(2) . . ?
C41 C39 C37 118.0(15) . . ?
C41 C39 P4 121.8(13) . . ?
C37 C39 P4 120.2(13) . . ?
C38 C40 C37 123(2) . . ?
C36 C41 C39 121(2) . . ?
C29 C42 C43 121(2) . . ?
C42 C43 C33 120(2) . . ?
C48 C44 C46 120.8(16) . . ?
C48 C44 P4 120.4(12) . . ?
C46 C44 P4 118.1(13) . . ?
C47 C45 C23 119(2) . . ?
C8 C46 C44 116.6(18) . . ?
C25 C47 C45 119(2) . . ?
C44 C48 C10 119.1(17) . . ?
C51 C49 C17 122(2) . . ?
C54 C50 C56 116.4(16) . . ?
C54 C50 P2 120.8(13) . . ?
C56 C50 P2 122.7(13) . . ?
C49 C51 C13 119(2) . . ?
C53 C52 C54 120.6(17) . . ?
C52 C53 C55 121.2(19) . . ?
C50 C54 C52 121.3(17) . . ?
C53 C55 C56 119.2(19) . . ?
C50 C56 C55 121.2(17) . . ?
C62 C57 C60 118.4(16) . . ?
C62 C57 P2 121.6(14) . . ?
C60 C57 P2 119.9(12) . . ?
C61 C58 C60 120.1(19) . . ?
C62 C59 C61 119.1(17) . . ?
C58 C60 C57 121.5(17) . . ?
C58 C61 C59 121.0(16) . . ?
C59 C62 C57 120(2) . . ?
C64 C63 C65 121.1(15) . . ?
C63 C64 C66 119.4(13) . . ?
C63 C64 P2 119.4(11) . . ?
C66 C64 P2 121.1(11) . . ?
C63 C65 C28 119.0(15) . . ?
C26 C66 C64 120.7(14) . . ?
C68 C67 C69 120.3(17) . . ?
C67 C68 C30 122.3(18) . . ?
C67 C69 C34 116.1(15) . . ?
C67 C69 P1 123.9(13) . . ?
C34 C69 P1 119.9(13) . . ?
C2 C70 C72 121.8(18) . . ?
C72 C71 C6 117.2(16) . . ?
C71 C72 C70 120.2(18) . . ?
C71 C72 P1 119.8(14) . . ?
C70 C72 P1 119.9(14) . . ?
Au2 O1 Au4 112.7(5) . . ?
Au2 O1 Au3 130.1(5) . . ?
Au4 O1 Au3 117.1(5) . . ?
Au2 O1 Au1 90.5(4) . . ?
Au4 O1 Au1 90.1(4) . . ?
Au3 O1 Au1 87.5(4) . . ?
W7 O2 W7 141.6(9) . 2_655 ?
W2 O3 W4 142.9(11) . 13_656 ?
P5 O4 O4 56.0(4) . 18_545 ?
P5 O4 O4 56.0(4) . 17 ?
O4 O4 O4 95.8(19) 18_545 17 ?
P5 O4 O29 54.3(11) . 16_655 ?
O4 O4 O29 88.6(10) 18_545 16_655 ?
O4 O4 O29 88.6(10) 17 16_655 ?
P5 O4 W8 127.3(11) . 18_545 ?
O4 O4 W8 137.8(19) 18_545 18_545 ?
O4 O4 W8 71.2(10) 17 18_545 ?
O29 O4 W8 129.5(11) 16_655 18_545 ?
P5 O4 W8 125.2(12) . 2_655 ?
O4 O4 W8 69.1(10) 18_545 2_655 ?
O4 O4 W8 136.3(18) 17 2_655 ?
O29 O4 W8 129.7(10) 16_655 2_655 ?
W8 O4 W8 92.4(7) 18_545 2_655 ?
W2 O6 W6 140.6(9) . 13_656 ?
W5 O7 W2 139.4(8) . . ?
W2 O8 W3 142.2(8) . . ?
W1 O9 W6 140.7(9) . 13_656 ?
W5 O11 W3 140.4(10) . . ?
W3 O13 W1 140.5(8) . . ?
W4 O14 W3 140.1(8) . . ?
W1 O15 W4 139.4(7) . . ?
W5 O16 W1 139.3(9) 13_656 . ?
W6 O19 W4 142.9(11) . . ?
W5 O21 W6 141.6(8) . . ?
P6 O22 O23 57.2(9) . . ?
P6 O22 O24 55.9(8) . 13_656 ?
O23 O22 O24 96.8(13) . 13_656 ?
P6 O22 W1 129.0(10) . 13_656 ?
O23 O22 W1 71.7(9) . 13_656 ?
O24 O22 W1 139.9(11) 13_656 13_656 ?
P6 O22 W5 125.4(9) . . ?
O23 O22 W5 137.6(12) . . ?
O24 O22 W5 69.6(8) 13_656 . ?
W1 O22 W5 92.8(6) 13_656 . ?
P6 O23 O22 57.2(9) . . ?
P6 O23 O24 56.4(8) . . ?
O22 O23 O24 96.9(13) . . ?
P6 O23 O25 58.0(8) . 13_656 ?
O22 O23 O25 92.0(13) . 13_656 ?
O24 O23 O25 91.2(11) . 13_656 ?
P6 O23 W1 126.7(11) . 13_656 ?
O22 O23 W1 69.5(9) . 13_656 ?
O24 O23 W1 135.1(11) . 13_656 ?
O25 O23 W1 130.4(11) 13_656 13_656 ?
P6 O23 W3 124.2(10) . 13_656 ?
O22 O23 W3 135.9(12) . 13_656 ?
O24 O23 W3 67.8(8) . 13_656 ?
O25 O23 W3 127.8(11) 13_656 13_656 ?
W1 O23 W3 92.1(6) 13_656 13_656 ?
P6 O23 W4 122.1(10) . 13_656 ?
O22 O23 W4 128.1(12) . 13_656 ?
O24 O23 W4 126.9(11) . 13_656 ?
O25 O23 W4 64.2(7) 13_656 13_656 ?
W1 O23 W4 91.2(6) 13_656 13_656 ?
W3 O23 W4 90.4(6) 13_656 13_656 ?
P6 O24 O23 55.4(9) . . ?
P6 O24 O22 54.8(8) . 13_656 ?
O23 O24 O22 95.4(12) . 13_656 ?
P6 O24 W3 127.3(9) . 13_656 ?
O23 O24 W3 72.0(9) . 13_656 ?
O22 O24 W3 139.4(11) 13_656 13_656 ?
P6 O24 W5 124.7(8) . 13_656 ?
O23 O24 W5 137.7(11) . 13_656 ?
O22 O24 W5 69.9(8) 13_656 13_656 ?
W3 O24 W5 93.4(6) 13_656 13_656 ?
P6 O25 O23 51.8(8) . 13_656 ?
P6 O25 W4 124.7(9) . . ?
O23 O25 W4 73.0(8) 13_656 . ?
P6 O25 W6 120.8(9) . . ?
O23 O25 W6 133.6(11) 13_656 . ?
W4 O25 W6 95.2(6) . . ?
P6 O25 W2 120.8(9) . 13_656 ?
O23 O25 W2 131.9(11) 13_656 13_656 ?
W4 O25 W2 94.9(6) . 13_656 ?
W6 O25 W2 92.9(6) . 13_656 ?
W8 O27 W8 141.7(9) 18_545 . ?
W8 O28 W7 139.1(9) . . ?
P5 O29 O4 52.4(12) . 16_655 ?
P5 O29 O4 52.4(12) . 18_545 ?
O4 O29 O4 86.7(17) 16_655 18_545 ?
P5 O29 O4 52.4(12) . 17 ?
O4 O29 O4 86.7(17) 16_655 17 ?
O4 O29 O4 86.7(17) 18_545 17 ?
P5 O29 W7 124.0(7) . 3_665 ?
O4 O29 W7 71.6(7) 16_655 3_665 ?
O4 O29 W7 133.6(6) 18_545 3_665 ?
O4 O29 W7 130.4(6) 17 3_665 ?
P5 O29 W7 124.0(7) . 2_655 ?
O4 O29 W7 130.4(6) 16_655 2_655 ?
O4 O29 W7 71.6(7) 18_545 2_655 ?
O4 O29 W7 133.6(6) 17 2_655 ?
W7 O29 W7 91.8(10) 3_665 2_655 ?
P5 O29 W7 124.0(7) . . ?
O4 O29 W7 133.6(6) 16_655 . ?
O4 O29 W7 130.4(6) 18_545 . ?
O4 O29 W7 71.6(7) 17 . ?
W7 O29 W7 91.8(10) 3_665 . ?
W7 O29 W7 91.8(10) 2_655 . ?
W7 O30 W8 139.3(9) . 18_545 ?
C69 P1 C72 108.4(8) . . ?
C69 P1 C1 106.1(7) . . ?
C72 P1 C1 106.4(9) . . ?
C69 P1 Au1 108.5(6) . . ?
C72 P1 Au1 113.2(6) . . ?
C1 P1 Au1 113.8(6) . . ?
C50 P2 C64 108.2(7) . . ?
C50 P2 C57 109.1(8) . . ?
C64 P2 C57 106.1(7) . . ?
C50 P2 Au2 109.3(6) . . ?
C64 P2 Au2 111.6(5) . . ?
C57 P2 Au2 112.4(6) . . ?
C15 P3 C21 109.1(8) . . ?
C15 P3 C27 106.5(9) . . ?
C21 P3 C27 106.0(9) . . ?
C15 P3 Au3 111.5(6) . . ?
C21 P3 Au3 116.4(7) . . ?
C27 P3 Au3 106.7(6) . . ?
C39 P4 C31 107.5(8) . . ?
C39 P4 C44 106.3(8) . . ?
C31 P4 C44 104.9(8) . . ?
C39 P4 Au4 109.1(6) . . ?
C31 P4 Au4 118.4(6) . . ?
C44 P4 Au4 110.0(5) . . ?
O4 P5 O4 179.987(7) 16_655 . ?
O4 P5 O4 68.0(8) 16_655 2_655 ?
O4 P5 O4 112.0(8) . 2_655 ?
O4 P5 O4 68.0(8) 16_655 3_665 ?
O4 P5 O4 112.0(8) . 3_665 ?
O4 P5 O4 112.0(8) 2_655 3_665 ?
O4 P5 O4 112.1(8) 16_655 18_545 ?
O4 P5 O4 68.0(8) . 18_545 ?
O4 P5 O4 68.0(8) 2_655 18_545 ?
O4 P5 O4 180.0(15) 3_665 18_545 ?
O4 P5 O4 112.0(8) 16_655 17 ?
O4 P5 O4 68.0(8) . 17 ?
O4 P5 O4 180.0(5) 2_655 17 ?
O4 P5 O4 68.0(8) 3_665 17 ?
O4 P5 O4 112.0(8) 18_545 17 ?
O4 P5 O29 106.8(9) 16_655 16_655 ?
O4 P5 O29 73.2(9) . 16_655 ?
O4 P5 O29 73.3(9) 2_655 16_655 ?
O4 P5 O29 73.2(9) 3_665 16_655 ?
O4 P5 O29 106.8(9) 18_545 16_655 ?
O4 P5 O29 106.7(9) 17 16_655 ?
O4 P5 O29 73.2(9) 16_655 . ?
O4 P5 O29 106.8(9) . . ?
O4 P5 O29 106.8(9) 2_655 . ?
O4 P5 O29 106.8(9) 3_665 . ?
O4 P5 O29 73.2(9) 18_545 . ?
O4 P5 O29 73.2(9) 17 . ?
O29 P5 O29 179.977(11) 16_655 . ?
O22 P6 O22 179.992(7) 13_656 . ?
O22 P6 O23 114.5(10) 13_656 . ?
O22 P6 O23 65.5(10) . . ?
O22 P6 O23 65.5(10) 13_656 13_656 ?
O22 P6 O23 114.5(10) . 13_656 ?
O23 P6 O23 180.0(15) . 13_656 ?
O22 P6 O24 69.3(9) 13_656 . ?
O22 P6 O24 110.7(9) . . ?
O23 P6 O24 68.2(9) . . ?
O23 P6 O24 111.8(9) 13_656 . ?
O22 P6 O24 110.7(9) 13_656 13_656 ?
O22 P6 O24 69.3(9) . 13_656 ?
O23 P6 O24 111.8(9) . 13_656 ?
O23 P6 O24 68.2(9) 13_656 13_656 ?
O24 P6 O24 179.985(5) . 13_656 ?
O22 P6 O25 104.2(9) 13_656 . ?
O22 P6 O25 75.8(9) . . ?
O23 P6 O25 109.7(9) . . ?
O23 P6 O25 70.3(9) 13_656 . ?
O24 P6 O25 74.7(9) . . ?
O24 P6 O25 105.3(9) 13_656 . ?
O22 P6 O25 75.8(9) 13_656 13_656 ?
O22 P6 O25 104.2(9) . 13_656 ?
O23 P6 O25 70.3(9) . 13_656 ?
O23 P6 O25 109.7(9) 13_656 13_656 ?
O24 P6 O25 105.3(9) . 13_656 ?
O24 P6 O25 74.7(9) 13_656 13_656 ?
O25 P6 O25 179.991(6) . 13_656 ?
O17 W1 O9 102.7(7) . . ?
O17 W1 O15 101.5(6) . . ?
O9 W1 O15 155.8(7) . . ?
O17 W1 O16 101.3(7) . . ?
O9 W1 O16 87.6(6) . . ?
O15 W1 O16 87.7(6) . . ?
O17 W1 O13 102.7(7) . . ?
O9 W1 O13 88.0(6) . . ?
O15 W1 O13 86.8(5) . . ?
O16 W1 O13 156.0(7) . . ?
O17 W1 O22 160.9(7) . 13_656 ?
O9 W1 O22 66.1(6) . 13_656 ?
O15 W1 O22 90.6(6) . 13_656 ?
O16 W1 O22 64.1(7) . 13_656 ?
O13 W1 O22 92.7(6) . 13_656 ?
O17 W1 O23 160.3(7) . 13_656 ?
O9 W1 O23 91.3(7) . 13_656 ?
O15 W1 O23 65.3(6) . 13_656 ?
O16 W1 O23 93.1(7) . 13_656 ?
O13 W1 O23 63.5(6) . 13_656 ?
O22 W1 O23 38.8(6) 13_656 13_656 ?
O5 W2 O3 103.7(7) . . ?
O5 W2 O8 103.0(6) . . ?
O3 W2 O8 153.3(8) . . ?
O5 W2 O6 103.4(7) . . ?
O3 W2 O6 87.7(7) . . ?
O8 W2 O6 86.6(6) . . ?
O5 W2 O7 101.2(6) . . ?
O3 W2 O7 86.3(7) . . ?
O8 W2 O7 88.1(6) . . ?
O6 W2 O7 155.4(7) . . ?
O5 W2 O25 157.9(6) . 13_656 ?
O3 W2 O25 60.4(7) . 13_656 ?
O8 W2 O25 93.9(6) . 13_656 ?
O6 W2 O25 63.2(6) . 13_656 ?
O7 W2 O25 93.3(6) . 13_656 ?
O10 W3 O13 101.3(7) . . ?
O10 W3 O11 103.3(7) . . ?
O13 W3 O11 155.4(7) . . ?
O10 W3 O14 104.0(7) . . ?
O13 W3 O14 88.1(6) . . ?
O11 W3 O14 85.4(6) . . ?
O10 W3 O8 102.8(7) . . ?
O13 W3 O8 87.4(6) . . ?
O11 W3 O8 87.8(6) . . ?
O14 W3 O8 153.2(7) . . ?
O10 W3 O24 160.0(7) . 13_656 ?
O13 W3 O24 93.3(6) . 13_656 ?
O11 W3 O24 63.0(7) . 13_656 ?
O14 W3 O24 89.8(6) . 13_656 ?
O8 W3 O24 64.1(6) . 13_656 ?
O10 W3 O23 159.7(7) . 13_656 ?
O13 W3 O23 63.3(6) . 13_656 ?
O11 W3 O23 92.6(7) . 13_656 ?
O14 W3 O23 64.4(6) . 13_656 ?
O8 W3 O23 90.1(7) . 13_656 ?
O24 W3 O23 40.2(6) 13_656 13_656 ?
O18 W4 O14 102.2(7) . . ?
O18 W4 O19 103.4(7) . . ?
O14 W4 O19 85.3(7) . . ?
O18 W4 O15 102.3(6) . . ?
O14 W4 O15 88.8(6) . . ?
O19 W4 O15 154.3(7) . . ?
O18 W4 O3 104.6(7) . 13_656 ?
O14 W4 O3 153.1(7) . 13_656 ?
O19 W4 O3 86.1(7) . 13_656 ?
O15 W4 O3 88.0(6) . 13_656 ?
O18 W4 O25 158.3(6) . . ?
O14 W4 O25 92.4(6) . . ?
O19 W4 O25 61.4(7) . . ?
O15 W4 O25 94.0(6) . . ?
O3 W4 O25 61.3(7) 13_656 . ?
O18 W4 O23 158.9(6) . 13_656 ?
O14 W4 O23 63.9(6) . 13_656 ?
O19 W4 O23 91.7(7) . 13_656 ?
O15 W4 O23 63.5(6) . 13_656 ?
O3 W4 O23 91.0(7) 13_656 13_656 ?
O25 W4 O23 42.8(6) . 13_656 ?
O12 W5 O21 104.3(7) . . ?
O12 W5 O11 102.7(7) . . ?
O21 W5 O11 86.4(6) . . ?
O12 W5 O7 100.6(6) . . ?
O21 W5 O7 155.1(7) . . ?
O11 W5 O7 88.5(6) . . ?
O12 W5 O16 101.8(6) . 13_656 ?
O21 W5 O16 86.8(5) . 13_656 ?
O11 W5 O16 155.5(7) . 13_656 ?
O7 W5 O16 87.7(6) . 13_656 ?
O12 W5 O24 158.5(5) . 13_656 ?
O21 W5 O24 90.3(7) . 13_656 ?
O11 W5 O24 62.0(6) . 13_656 ?
O7 W5 O24 65.9(6) . 13_656 ?
O16 W5 O24 94.6(6) 13_656 13_656 ?
O12 W5 O22 160.9(6) . . ?
O21 W5 O22 65.5(6) . . ?
O11 W5 O22 93.0(7) . . ?
O7 W5 O22 90.4(7) . . ?
O16 W5 O22 62.8(6) 13_656 . ?
O24 W5 O22 40.5(5) 13_656 . ?
O20 W6 O19 103.2(7) . . ?
O20 W6 O9 103.3(6) . 13_656 ?
O19 W6 O9 153.5(8) . 13_656 ?
O20 W6 O21 102.6(7) . . ?
O19 W6 O21 87.5(7) . . ?
O9 W6 O21 86.8(6) 13_656 . ?
O20 W6 O6 103.1(7) . 13_656 ?
O19 W6 O6 87.2(7) . 13_656 ?
O9 W6 O6 86.9(7) 13_656 13_656 ?
O21 W6 O6 154.3(7) . 13_656 ?
O20 W6 O25 156.8(6) . . ?
O19 W6 O25 59.9(7) . . ?
O9 W6 O25 94.7(7) 13_656 . ?
O21 W6 O25 92.9(7) . . ?
O6 W6 O25 62.9(7) 13_656 . ?
O31 W7 O2 103.4(7) . . ?
O31 W7 O30 102.4(7) . . ?
O2 W7 O30 89.4(7) . . ?
O31 W7 O2 102.3(7) . 3_665 ?
O2 W7 O2 88.6(8) . 3_665 ?
O30 W7 O2 155.0(7) . 3_665 ?
O31 W7 O28 101.9(7) . . ?
O2 W7 O28 154.6(7) . . ?
O30 W7 O28 86.9(6) . . ?
O2 W7 O28 84.3(6) 3_665 . ?
O31 W7 O29 158.3(9) . . ?
O2 W7 O29 63.0(7) . . ?
O30 W7 O29 94.6(7) . . ?
O2 W7 O29 62.5(7) 3_665 . ?
O28 W7 O29 92.3(7) . . ?
O26 W8 O27 103.1(7) . 17 ?
O26 W8 O28 102.3(7) . . ?
O27 W8 O28 89.3(7) 17 . ?
O26 W8 O27 102.6(7) . . ?
O27 W8 O27 154.1(10) 17 . ?
O28 W8 O27 87.4(6) . . ?
O26 W8 O30 100.8(7) . 17 ?
O27 W8 O30 86.0(6) 17 17 ?
O28 W8 O30 156.9(7) . 17 ?
O27 W8 O30 87.0(6) . 17 ?
O26 W8 O4 160.4(7) . 17 ?
O27 W8 O4 93.0(7) 17 17 ?
O28 W8 O4 66.4(7) . 17 ?
O27 W8 O4 62.3(7) . 17 ?
O30 W8 O4 91.3(7) 17 17 ?
O26 W8 O4 159.9(7) . 3_665 ?
O27 W8 O4 62.7(7) 17 3_665 ?
O28 W8 O4 92.2(7) . 3_665 ?
O27 W8 O4 91.8(7) . 3_665 ?
O30 W8 O4 65.7(7) 17 3_665 ?
O4 W8 O4 39.6(9) 17 3_665 ?

loop_
_geom_bond_atom_site_label_1
_geom_bond_atom_site_label_2
_geom_bond_distance
_geom_bond_site_symmetry_2
_geom_bond_publ_flag
Au1 O1 2.142(11) . ?
Au1 P1 2.237(4) . ?
Au1 Au3 2.9302(9) . ?
Au1 Au2 2.9728(11) . ?
Au1 Au4 2.9836(9) . ?
Au2 O1 2.043(10) . ?
Au2 P2 2.219(4) . ?
Au3 O1 2.095(10) . ?
Au3 P3 2.218(4) . ?
Au4 O1 2.074(11) . ?
Au4 P4 2.217(4) . ?
C1 C7 1.34(3) . ?
C1 C22 1.38(3) . ?
C1 P1 1.833(18) . ?
C2 C70 1.39(3) . ?
C2 C4 1.45(3) . ?
C3 C5 1.32(3) . ?
C3 C7 1.41(3) . ?
C4 C6 1.37(3) . ?
C5 C24 1.42(3) . ?
C6 C71 1.48(3) . ?
C8 C12 1.33(3) . ?
C8 C46 1.40(3) . ?
C9 C15 1.36(2) . ?
C9 C13 1.40(3) . ?
C10 C48 1.38(3) . ?
C10 C12 1.40(3) . ?
C11 C27 1.32(3) . ?
C11 C20 1.46(3) . ?
C13 C51 1.37(3) . ?
C14 C16 1.34(3) . ?
C14 C27 1.38(3) . ?
C15 C17 1.42(2) . ?
C15 P3 1.774(16) . ?
C16 C18 1.31(4) . ?
C17 C49 1.36(3) . ?
C18 C20 1.29(3) . ?
C19 C25 1.32(3) . ?
C19 C21 1.41(3) . ?
C21 C23 1.32(3) . ?
C21 P3 1.809(18) . ?
C22 C24 1.38(3) . ?
C23 C45 1.46(3) . ?
C25 C47 1.34(3) . ?
C26 C66 1.38(2) . ?
C26 C28 1.41(2) . ?
C27 P3 1.83(2) . ?
C28 C65 1.42(2) . ?
C29 C42 1.34(3) . ?
C29 C31 1.39(2) . ?
C30 C32 1.32(3) . ?
C30 C68 1.36(3) . ?
C31 C35 1.35(2) . ?
C31 P4 1.808(16) . ?
C32 C34 1.38(2) . ?
C33 C43 1.38(3) . ?
C33 C35 1.38(3) . ?
C34 C69 1.43(2) . ?
C36 C41 1.37(3) . ?
C36 C38 1.40(3) . ?
C37 C40 1.37(2) . ?
C37 C39 1.42(2) . ?
C38 C40 1.30(3) . ?
C39 C41 1.38(2) . ?
C39 P4 1.779(16) . ?
C42 C43 1.34(3) . ?
C44 C48 1.38(2) . ?
C44 C46 1.41(2) . ?
C44 P4 1.811(17) . ?
C45 C47 1.38(3) . ?
C49 C51 1.36(3) . ?
C50 C54 1.39(2) . ?
C50 C56 1.40(3) . ?
C50 P2 1.785(17) . ?
C52 C53 1.31(3) . ?
C52 C54 1.42(3) . ?
C53 C55 1.38(2) . ?
C55 C56 1.41(3) . ?
C57 C62 1.40(2) . ?
C57 C60 1.44(3) . ?
C57 P2 1.814(15) . ?
C58 C61 1.35(3) . ?
C58 C60 1.36(2) . ?
C59 C62 1.39(3) . ?
C59 C61 1.45(3) . ?
C63 C64 1.36(2) . ?
C63 C65 1.42(2) . ?
C64 C66 1.42(2) . ?
C64 P2 1.792(14) . ?
C67 C68 1.34(2) . ?
C67 C69 1.36(2) . ?
C69 P1 1.776(15) . ?
C70 C72 1.42(2) . ?
C71 C72 1.40(2) . ?
C72 P1 1.778(19) . ?
O2 W7 1.864(14) . ?
O2 W7 1.907(14) 2_655 ?
O3 W2 1.836(15) . ?
O3 W4 1.919(18) 13_656 ?
O4 P5 1.50(2) . ?
O4 O4 1.67(3) 18_545 ?
O4 O4 1.67(3) 17 ?
O4 O29 1.81(3) 16_655 ?
O4 W8 2.45(2) 18_545 ?
O4 W8 2.48(2) 2_655 ?
O5 W2 1.666(11) . ?
O6 W2 1.871(16) . ?
O6 W6 1.907(17) 13_656 ?
O7 W5 1.893(12) . ?
O7 W2 1.913(13) . ?
O8 W2 1.856(13) . ?
O8 W3 1.907(12) . ?
O9 W1 1.878(14) . ?
O9 W6 1.896(14) 13_656 ?
O10 W3 1.697(13) . ?
O11 W5 1.892(14) . ?
O11 W3 1.901(13) . ?
O12 W5 1.655(12) . ?
O13 W3 1.868(13) . ?
O13 W1 1.920(14) . ?
O14 W4 1.884(13) . ?
O14 W3 1.905(12) . ?
O15 W1 1.882(11) . ?
O15 W4 1.914(12) . ?
O16 W5 1.895(12) 13_656 ?
O16 W1 1.896(12) . ?
O17 W1 1.691(11) . ?
O18 W4 1.678(12) . ?
O19 W6 1.877(15) . ?
O19 W4 1.884(17) . ?
O20 W6 1.684(10) . ?
O21 W5 1.881(13) . ?
O21 W6 1.898(13) . ?
O22 P6 1.499(19) . ?
O22 O23 1.62(3) . ?
O22 O24 1.72(2) 13_656 ?
O22 W1 2.424(17) 13_656 ?
O22 W5 2.482(19) . ?
O23 P6 1.499(19) . ?
O23 O24 1.69(2) . ?
O23 O25 1.80(3) 13_656 ?
O23 W1 2.458(18) 13_656 ?
O23 W3 2.49(2) 13_656 ?
O23 W4 2.526(18) 13_656 ?
O24 P6 1.518(17) . ?
O24 O22 1.72(2) 13_656 ?
O24 W3 2.428(15) 13_656 ?
O24 W5 2.477(17) 13_656 ?
O25 P6 1.618(16) . ?
O25 O23 1.80(3) 13_656 ?
O25 W4 2.378(17) . ?
O25 W6 2.451(17) . ?
O25 W2 2.456(19) 13_656 ?
O26 W8 1.693(11) . ?
O27 W8 1.835(14) 18_545 ?
O27 W8 1.937(14) . ?
O28 W8 1.878(15) . ?
O28 W7 1.927(13) . ?
O29 P5 1.53(4) . ?
O29 O4 1.81(3) 16_655 ?
O29 O4 1.81(3) 18_545 ?
O29 O4 1.81(3) 17 ?
O29 W7 2.48(2) 3_665 ?
O29 W7 2.48(2) 2_655 ?
O29 W7 2.48(2) . ?
O30 W7 1.872(15) . ?
O30 W8 1.944(15) 18_545 ?
O31 W7 1.673(13) . ?
P5 O4 1.50(2) 16_655 ?
P5 O4 1.50(2) 2_655 ?
P5 O4 1.50(2) 3_665 ?
P5 O4 1.50(2) 18_545 ?
P5 O4 1.50(2) 17 ?
P5 O29 1.53(4) 16_655 ?
P6 O22 1.498(19) 13_656 ?
P6 O23 1.499(19) 13_656 ?
P6 O24 1.518(17) 13_656 ?
P6 O25 1.618(16) 13_656 ?
W1 O22 2.424(17) 13_656 ?
W1 O23 2.458(18) 13_656 ?
W2 O25 2.456(19) 13_656 ?
W3 O24 2.428(15) 13_656 ?
W3 O23 2.49(2) 13_656 ?
W4 O3 1.919(18) 13_656 ?
W4 O23 2.526(18) 13_656 ?
W5 O16 1.895(12) 13_656 ?
W5 O24 2.477(17) 13_656 ?
W6 O9 1.897(14) 13_656 ?
W6 O6 1.907(17) 13_656 ?
W7 O2 1.907(14) 3_665 ?
W8 O27 1.834(14) 17 ?
W8 O30 1.944(15) 17 ?
W8 O4 2.45(2) 17 ?
W8 O4 2.48(2) 3_665 ?
